data_4000983
loop_
_publ_author_name
'Izawa, Takafumi'
'Miyazaki, Eigo'
'Takimiya, Kazuo'

_publ_section_title
;
 Solution-Processible Organic Semiconductors Based on
 Selenophene-Containing Heteroarenes,
 2,7-Dialkyl[1]benzoselenopheno[3,2-b][1]benzoselenophenes (Cn-BSBSs):
 Syntheses, Properties, Molecular Arrangements, and Field-Effect
 Transistor Characteristics
;
_journal_issue 5
_journal_name_full 'Chemistry of Materials'
_journal_page_first 903
_journal_paper_doi 10.1021/cm8030126
_journal_volume 21
_journal_year 2009
_chemical_formula_moiety 'C38 H56 Se2'
_chemical_formula_sum 'C38 H56 Se2'
_chemical_formula_weight 670.75
_chemical_name_common C12-BSBS
_chemical_name_systematic
; 
C12-BSBS
;
_space_group_IT_number 15
_symmetry_cell_setting monoclinic
_symmetry_Int_Tables_number 15
_symmetry_space_group_name_Hall '-C 2yc'
_symmetry_space_group_name_H-M 'C 1 2/c 1'
_atom_sites_solution_hydrogens geom
_atom_sites_solution_primary direct
_atom_sites_solution_secondary difmap
_audit_creation_method SHELXL-97
_cell_angle_alpha 90.000(2)
_cell_angle_beta 94.500(3)
_cell_angle_gamma 90.000(2)
_cell_formula_units_Z 4
_cell_length_a 74.517(12)
_cell_length_b 4.4014(7)
_cell_length_c 10.6926(19)
_cell_measurement_reflns_used 2952
_cell_measurement_temperature 293(2)
_cell_measurement_theta_max 27.5
_cell_measurement_theta_min 3.3
_cell_volume 3496.1(10)
_computing_cell_refinement CRYSTALCLEAR
_computing_data_collection CRYSTALCLEAR
_computing_data_reduction 'teXsan Ver. 1.11'
_computing_structure_refinement 'SHELXL-97 (Sheldrick, 1997)'
_computing_structure_solution 'SHELXS-97 (Sheldrick, 1990)'
_diffrn_ambient_temperature 293(2)
_diffrn_detector_area_resol_mean 14.71
_diffrn_measured_fraction_theta_full 0.889
_diffrn_measured_fraction_theta_max 0.889
_diffrn_measurement_device_type 'Rigaku/MSC Mercury CCD'
_diffrn_measurement_method \w
_diffrn_radiation_monochromator graphite
_diffrn_radiation_source 'fine-focus sealed tube'
_diffrn_radiation_type MoK\a
_diffrn_radiation_wavelength 0.71070
_diffrn_reflns_av_R_equivalents 0.0000
_diffrn_reflns_av_sigmaI/netI 0.1034
_diffrn_reflns_limit_h_max 95
_diffrn_reflns_limit_h_min 0
_diffrn_reflns_limit_k_max 5
_diffrn_reflns_limit_k_min 0
_diffrn_reflns_limit_l_max 13
_diffrn_reflns_limit_l_min -13
_diffrn_reflns_number 3546
_diffrn_reflns_theta_full 27.45
_diffrn_reflns_theta_max 27.45
_diffrn_reflns_theta_min 3.29
_diffrn_standards_number 8795
_exptl_absorpt_coefficient_mu 2.139
_exptl_absorpt_correction_T_max 0.726
_exptl_absorpt_correction_T_min 0.726
_exptl_absorpt_correction_type none
_exptl_crystal_colour Colorless
_exptl_crystal_density_diffrn 1.274
_exptl_crystal_density_method 'not measured'
_exptl_crystal_description Block
_exptl_crystal_F_000 1408
_exptl_crystal_size_max 0.650
_exptl_crystal_size_mid 0.300
_exptl_crystal_size_min 0.150
_refine_diff_density_max 0.811
_refine_diff_density_min -1.253
_refine_diff_density_rms 0.117
_refine_ls_extinction_method none
_refine_ls_goodness_of_fit_ref 0.901
_refine_ls_hydrogen_treatment noref
_refine_ls_matrix_type full
_refine_ls_number_parameters 181
_refine_ls_number_reflns 3546
_refine_ls_number_restraints 0
_refine_ls_restrained_S_all 0.901
_refine_ls_R_factor_all 0.0916
_refine_ls_R_factor_gt 0.0688
_refine_ls_shift/su_max 0.002
_refine_ls_shift/su_mean 0.000
_refine_ls_structure_factor_coef Fsqd
_refine_ls_weighting_details 'calc w=1/[\s^2^(Fo^2^)+(0.0852P)^2^+0.0000P] where P=(Fo^2^+2Fc^2^)/3'
_refine_ls_weighting_scheme calc
_refine_ls_wR_factor_gt 0.1689
_refine_ls_wR_factor_ref 0.1850
_reflns_number_gt 2036
_reflns_number_total 3546
_reflns_threshold_expression >2sigma(I)
_cod_data_source_file cm8030126_si_001.cif
_cod_data_source_block C12-BSBS
_cod_database_code 4000983

loop_
_symmetry_equiv_pos_as_xyz
'x, y, z'
'-x, y, -z+1/2'
'x+1/2, y+1/2, z'
'-x+1/2, y+1/2, -z+1/2'
'-x, -y, -z'
'x, -y, z-1/2'
'-x+1/2, -y+1/2, -z'
'x+1/2, -y+1/2, z-1/2'

loop_
_atom_site_label
_atom_site_type_symbol
_atom_site_fract_x
_atom_site_fract_y
_atom_site_fract_z
_atom_site_U_iso_or_equiv
_atom_site_adp_type
_atom_site_occupancy
_atom_site_symmetry_multiplicity
_atom_site_calc_flag
Se1 Se 0.237862(7) 0.03550(13) 0.14212(5) 0.0461(2) Uani 1 1 d
C1 C 0.21946(8) -0.1289(12) 0.0300(5) 0.0453(13) Uani 1 1 d
C2 C 0.20128(8) -0.0780(13) 0.0348(5) 0.0475(13) Uani 1 1 d
C3 C 0.18942(8) -0.2152(13) -0.0551(5) 0.0493(14) Uani 1 1 d
C4 C 0.19620(8) -0.3948(14) -0.1456(5) 0.0501(14) Uani 1 1 d
C5 C 0.21442(8) -0.4483(12) -0.1484(5) 0.0460(13) Uani 1 1 d
C6 C 0.22635(7) -0.3121(12) -0.0613(5) 0.0402(12) Uani 1 1 d
C7 C 0.25433(7) -0.1714(12) 0.0494(4) 0.0407(12) Uani 1 1 d
C8 C 0.16948(8) -0.1601(15) -0.0540(6) 0.0574(16) Uani 1 1 d
C9 C 0.16128(8) -0.2455(15) 0.0664(6) 0.0596(16) Uani 1 1 d
C10 C 0.14130(8) -0.1962(16) 0.0613(6) 0.0642(17) Uani 1 1 d
C11 C 0.13297(9) -0.2698(17) 0.1818(6) 0.0690(19) Uani 1 1 d
C12 C 0.11298(9) -0.2189(18) 0.1765(7) 0.074(2) Uani 1 1 d
C13 C 0.10446(9) -0.2823(18) 0.2971(7) 0.076(2) Uani 1 1 d
C14 C 0.08463(9) -0.2261(19) 0.2918(7) 0.081(2) Uani 1 1 d
C15 C 0.07585(10) -0.2812(19) 0.4107(8) 0.084(2) Uani 1 1 d
C16 C 0.05585(10) -0.224(2) 0.4040(8) 0.088(2) Uani 1 1 d
C17 C 0.04718(10) -0.278(2) 0.5221(8) 0.096(3) Uani 1 1 d
C18 C 0.02758(12) -0.218(3) 0.5159(9) 0.115(3) Uani 1 1 d
C19 C 0.01853(13) -0.271(3) 0.6345(10) 0.141(4) Uani 1 1 d
H1 H 0.1969 0.0545 0.0995 0.056 Uiso 1 1 d
H2 H 0.1881 -0.4873 -0.2106 0.058 Uiso 1 1 d
H3 H 0.2187 -0.5844 -0.2098 0.055 Uiso 1 1 d
H4 H 0.1671 0.0499 -0.0723 0.064 Uiso 1 1 d
H5 H 0.1634 -0.2766 -0.1225 0.064 Uiso 1 1 d
H6 H 0.1636 -0.4560 0.0876 0.069 Uiso 1 1 d
H7 H 0.1666 -0.1261 0.1357 0.069 Uiso 1 1 d
H8 H 0.1391 0.0115 0.0359 0.075 Uiso 1 1 d
H9 H 0.1360 -0.3228 -0.0066 0.075 Uiso 1 1 d
H10 H 0.1352 -0.4746 0.2075 0.082 Uiso 1 1 d
H11 H 0.1382 -0.1399 0.2497 0.082 Uiso 1 1 d
H12 H 0.1107 -0.0112 0.1493 0.088 Uiso 1 1 d
H13 H 0.1077 -0.3477 0.1097 0.088 Uiso 1 1 d
H14 H 0.1069 -0.4897 0.3246 0.090 Uiso 1 1 d
H15 H 0.1101 -0.1541 0.3647 0.090 Uiso 1 1 d
H16 H 0.0825 -0.0233 0.2621 0.100 Uiso 1 1 d
H17 H 0.0792 -0.3610 0.2255 0.100 Uiso 1 1 d
H18 H 0.0780 -0.4888 0.4379 0.101 Uiso 1 1 d
H19 H 0.0814 -0.1519 0.4752 0.101 Uiso 1 1 d
H20 H 0.0536 -0.0186 0.3746 0.110 Uiso 1 1 d
H21 H 0.0503 -0.3552 0.3368 0.110 Uiso 1 1 d
H22 H 0.0489 -0.4877 0.5488 0.112 Uiso 1 1 d
H23 H 0.0527 -0.1531 0.5879 0.112 Uiso 1 1 d
H24 H 0.0255 -0.0092 0.4850 0.139 Uiso 1 1 d
H25 H 0.0217 -0.3454 0.4484 0.139 Uiso 1 1 d
H26 H 0.0237 -0.1332 0.6982 0.156 Uiso 1 1 d
H27 H 0.0058 -0.2194 0.6232 0.156 Uiso 1 1 d
H28 H 0.0199 -0.4692 0.6615 0.156 Uiso 1 1 d

loop_
_atom_site_aniso_label
_atom_site_aniso_U_11
_atom_site_aniso_U_22
_atom_site_aniso_U_33
_atom_site_aniso_U_23
_atom_site_aniso_U_13
_atom_site_aniso_U_12
Se1 0.0485(4) 0.0498(4) 0.0403(4) -0.0040(2) 0.0057(3) -0.0007(3)
C1 0.050(3) 0.035(3) 0.051(3) 0.003(2) 0.007(3) -0.001(3)
C2 0.047(3) 0.049(3) 0.047(3) -0.001(3) 0.005(3) 0.003(3)
C3 0.046(3) 0.049(3) 0.052(3) 0.007(3) 0.002(3) -0.001(3)
C4 0.056(4) 0.056(4) 0.037(3) -0.002(3) 0.001(3) -0.007(3)
C5 0.048(3) 0.041(3) 0.049(3) -0.004(2) 0.004(3) 0.002(3)
C6 0.045(3) 0.037(3) 0.039(3) 0.005(2) 0.006(2) -0.002(2)
C7 0.049(3) 0.040(3) 0.034(3) 0.008(2) 0.008(2) -0.002(2)
C8 0.046(4) 0.065(4) 0.060(4) 0.000(3) -0.001(3) 0.003(3)
C9 0.047(4) 0.066(4) 0.067(4) 0.001(3) 0.005(3) 0.002(3)
C10 0.043(4) 0.077(5) 0.073(4) -0.002(4) 0.005(3) 0.005(3)
C11 0.045(4) 0.086(5) 0.076(5) 0.000(4) 0.010(3) 0.001(4)
C12 0.045(4) 0.086(5) 0.090(5) -0.003(4) 0.008(3) 0.002(4)
C13 0.053(4) 0.093(6) 0.083(5) 0.001(4) 0.020(4) -0.003(4)
C14 0.048(4) 0.102(6) 0.095(6) 0.000(5) 0.014(4) 0.001(4)
C15 0.058(5) 0.097(6) 0.101(6) -0.005(5) 0.025(4) -0.003(4)
C16 0.055(5) 0.103(6) 0.109(6) 0.000(5) 0.021(4) 0.002(4)
C17 0.054(5) 0.113(7) 0.121(7) 0.001(6) 0.020(4) 0.001(5)
C18 0.064(6) 0.151(9) 0.134(8) 0.005(7) 0.029(5) 0.005(6)
C19 0.081(7) 0.180(12) 0.167(10) -0.010(10) 0.048(7) -0.007(7)

loop_
_atom_type_symbol
_atom_type_description
_atom_type_scat_dispersion_real
_atom_type_scat_dispersion_imag
_atom_type_scat_source
C C 0.0033 0.0016 'International Tables Vol C Tables 4.2.6.8 and 6.1.1.4'
H H 0.0000 0.0000 'International Tables Vol C Tables 4.2.6.8 and 6.1.1.4'
Se Se -0.0929 2.2259 'International Tables Vol C Tables 4.2.6.8 and 6.1.1.4'

loop_
_geom_angle_atom_site_label_1
_geom_angle_atom_site_label_2
_geom_angle_atom_site_label_3
_geom_angle
_geom_angle_site_symmetry_1
_geom_angle_site_symmetry_3
_geom_angle_publ_flag
C7 Se1 C1 87.2(2) . . yes
C2 C1 C6 122.5(5) . . yes
C2 C1 Se1 125.4(4) . . yes
C6 C1 Se1 112.1(4) . . yes
C1 C2 C3 118.5(5) . . yes
C4 C3 C2 119.1(6) . . yes
C4 C3 C8 121.0(5) . . yes
C2 C3 C8 119.9(5) . . yes
C3 C4 C5 121.9(5) . . yes
C6 C5 C4 119.7(5) . . yes
C5 C6 C1 118.2(5) . . yes
C5 C6 C7 128.9(5) . 7_545 yes
C1 C6 C7 112.9(5) . 7_545 yes
C7 C7 C6 116.6(6) 7_545 7_545 yes
C7 C7 Se1 111.2(5) 7_545 . yes
C6 C7 Se1 132.2(4) 7_545 . yes
C3 C8 C9 115.5(5) . . yes
C10 C9 C8 113.5(5) . . yes
C9 C10 C11 114.3(6) . . yes
C12 C11 C10 114.1(6) . . yes
C11 C12 C13 115.0(6) . . yes
C14 C13 C12 114.7(6) . . yes
C15 C14 C13 116.0(7) . . yes
C14 C15 C16 115.4(7) . . yes
C17 C16 C15 115.4(7) . . yes
C18 C17 C16 115.4(8) . . yes
C17 C18 C19 116.3(9) . . yes

loop_
_geom_bond_atom_site_label_1
_geom_bond_atom_site_label_2
_geom_bond_distance
_geom_bond_site_symmetry_2
_geom_bond_publ_flag
Se1 C7 1.873(5) . yes
Se1 C1 1.893(6) . yes
C1 C2 1.378(7) . yes
C1 C6 1.394(7) . yes
C2 C3 1.391(8) . yes
C3 C4 1.377(7) . yes
C3 C8 1.506(8) . yes
C4 C5 1.381(8) . yes
C5 C6 1.374(7) . yes
C6 C7 1.437(7) 7_545 yes
C7 C7 1.380(10) 7_545 yes
C7 C6 1.437(7) 7_545 yes
C8 C9 1.515(8) . yes
C9 C10 1.501(8) . yes
C10 C11 1.508(8) . yes
C11 C12 1.503(8) . yes
C12 C13 1.508(9) . yes
C13 C14 1.495(9) . yes
C14 C15 1.494(9) . yes
C15 C16 1.507(10) . yes
C16 C17 1.482(10) . yes
C17 C18 1.480(11) . yes
C18 C19 1.500(11) . yes

loop_
_geom_torsion_atom_site_label_1
_geom_torsion_atom_site_label_2
_geom_torsion_atom_site_label_3
_geom_torsion_atom_site_label_4
_geom_torsion
_geom_torsion_site_symmetry_4
_geom_torsion_publ_flag
C7 Se1 C1 C2 -179.8(5) . yes
C7 Se1 C1 C6 0.1(4) . yes
C6 C1 C2 C3 -0.1(8) . yes
Se1 C1 C2 C3 179.8(4) . yes
C1 C2 C3 C4 -0.3(8) . yes
C1 C2 C3 C8 -178.9(5) . yes
C2 C3 C4 C5 1.4(9) . yes
C8 C3 C4 C5 180.0(5) . yes
C3 C4 C5 C6 -2.1(9) . yes
C4 C5 C6 C1 1.7(8) . yes
C4 C5 C6 C7 -177.9(5) 7_545 yes
C2 C1 C6 C5 -0.6(8) . yes
Se1 C1 C6 C5 179.5(4) . yes
C2 C1 C6 C7 179.0(5) 7_545 yes
Se1 C1 C6 C7 -0.8(6) 7_545 yes
C1 Se1 C7 C7 0.7(5) 7_545 yes
C1 Se1 C7 C6 179.1(5) 7_545 yes
C4 C3 C8 C9 123.6(6) . yes
C2 C3 C8 C9 -57.8(8) . yes
C3 C8 C9 C10 -178.1(5) . yes
C8 C9 C10 C11 -178.0(6) . yes
C9 C10 C11 C12 179.7(6) . yes
C10 C11 C12 C13 -178.3(6) . yes
C11 C12 C13 C14 179.0(7) . yes
C12 C13 C14 C15 -178.9(7) . yes
C13 C14 C15 C16 -179.9(7) . yes
C14 C15 C16 C17 -179.7(7) . yes
C15 C16 C17 C18 179.3(8) . yes
C16 C17 C18 C19 180.0(9) . yes
